data_1553115
loop_
_publ_author_name
'Wei, Yuanqing'
'Zhou, Xiaoxi'
'Hong, Guangning'
'Chen, Zhixin'
'Zhang, Hong'
'Xia, Haiping'

_publ_section_title
;
 Reactions of osmapyridinium with terminal alkynes
;
_journal_issue 5
_journal_name_full 'Organic Chemistry Frontiers'
_journal_page_first 560
_journal_paper_doi 10.1039/C5QO00052A
_journal_volume 2
_journal_year 2015
_chemical_formula_moiety 'C48 H40 Cl N3 O Os P, 2(C H2 Cl2), B F4'
_chemical_formula_sum 'C50 H43 B Cl5 F4 N3 O Os P'
_chemical_formula_weight 1187.10
_space_group_crystal_system monoclinic
_space_group_IT_number 14
_space_group_name_Hall '-P 2ybc'
_space_group_name_H-M_alt 'P 1 21/c 1'
_atom_sites_solution_hydrogens geom
_atom_sites_solution_primary heavy
_atom_sites_solution_secondary difmap
_audit_creation_date 2014-11-14
_audit_creation_method
;
Olex2 1.2
(compiled 2014.09.19 svn.r3010 for OlexSys, GUI svn.r4874)
;
_audit_update_record
;
2015-02-11 deposited with the CCDC.
2015-03-26 downloaded from the CCDC.
;
_cell_angle_alpha 90.00
_cell_angle_beta 90.0230(10)
_cell_angle_gamma 90.00
_cell_formula_units_Z 4
_cell_length_a 12.0746(3)
_cell_length_b 18.8448(3)
_cell_length_c 20.9677(4)
_cell_measurement_reflns_used 8087
_cell_measurement_temperature 173(2)
_cell_measurement_theta_max 25
_cell_measurement_theta_min 0
_cell_volume 4771.06(17)
_computing_molecular_graphics 'Olex2 (Dolomanov et al., 2009)'
_computing_publication_material 'Olex2 (Dolomanov et al., 2009)'
_computing_structure_refinement 'XL (Sheldrick, 2008)'
_computing_structure_solution 'XS (Sheldrick, 2008)'
_diffrn_ambient_temperature 173(2)
_diffrn_measured_fraction_theta_full 0.995
_diffrn_measured_fraction_theta_max 0.995
_diffrn_measurement_device_type 'multiwire proportional'
_diffrn_measurement_method 'phi and omega scans'
_diffrn_radiation_monochromator graphite
_diffrn_radiation_type MoK\a
_diffrn_radiation_wavelength 0.71073
_diffrn_reflns_av_R_equivalents 0.0945
_diffrn_reflns_av_unetI/netI 0.0642
_diffrn_reflns_limit_h_max 15
_diffrn_reflns_limit_h_min -15
_diffrn_reflns_limit_k_max 24
_diffrn_reflns_limit_k_min -24
_diffrn_reflns_limit_l_max 27
_diffrn_reflns_limit_l_min -27
_diffrn_reflns_number 70908
_diffrn_reflns_theta_full 27.48
_diffrn_reflns_theta_max 27.48
_diffrn_reflns_theta_min 3.11
_diffrn_source 'fine-focus sealed tube'
_exptl_absorpt_coefficient_mu 3.044
_exptl_absorpt_correction_T_max 0.401
_exptl_absorpt_correction_T_min 0.175
_exptl_absorpt_correction_type multi-scan
_exptl_crystal_colour red
_exptl_crystal_colour_primary red
_exptl_crystal_density_diffrn 1.653
_exptl_crystal_density_method 'not measured'
_exptl_crystal_description plate
_exptl_crystal_F_000 2356
_exptl_crystal_size_max 0.8
_exptl_crystal_size_mid 0.5
_exptl_crystal_size_min 0.3
_refine_diff_density_max 2.133
_refine_diff_density_min -2.640
_refine_diff_density_rms 0.219
_refine_ls_extinction_coef 0.0029(3)
_refine_ls_extinction_expression Fc^*^=kFc[1+0.001xFc^2^\l^3^/sin(2\q)]^-1/4^
_refine_ls_extinction_method SHELXL
_refine_ls_goodness_of_fit_ref 1.170
_refine_ls_hydrogen_treatment constr
_refine_ls_matrix_type full
_refine_ls_number_parameters 598
_refine_ls_number_reflns 10901
_refine_ls_number_restraints 0
_refine_ls_restrained_S_all 1.170
_refine_ls_R_factor_all 0.0723
_refine_ls_R_factor_gt 0.0526
_refine_ls_shift/su_max 0.001
_refine_ls_shift/su_mean 0.000
_refine_ls_structure_factor_coef Fsqd
_refine_ls_weighting_details 'calc w=1/[\s^2^(Fo^2^)+(0.1054P)^2^+3.6588P] where P=(Fo^2^+2Fc^2^)/3'
_refine_ls_weighting_scheme calc
_refine_ls_wR_factor_gt 0.1396
_refine_ls_wR_factor_ref 0.1954
_reflns_number_gt 8348
_reflns_number_total 10901
_reflns_threshold_expression >2sigma(I)
_cod_data_source_file c5qo00052a2.cif
_cod_data_source_block 1
_cod_database_code 1553115
_olex2_refinement_description
;
1. Others
 Fixed Uiso: H1(0.034) H23(0.094) H11(0.042) H22(0.058) H12(0.045) H15(0.046)
 H14(0.052) H5A(0.058) H5B(0.058) H5C(0.058) H303(0.049) H304(0.059)
 H306(0.044) H305(0.054) H26(0.061) H325(0.074) H326(0.056) H25(0.092)
 H322(0.057) H324(0.084) H24(0.109) H323(0.074) H313(0.054) H1A(0.029)
 H34(0.042) H31(0.047) H6(0.04) H37(0.042) H312(0.042) H314(0.059) H39(0.047)
 H315(0.049) H33(0.056) H40(0.048) H316(0.043) H38(0.049) H1SA(0.075)
 H1SB(0.075) H32(0.055) H2SA(0.097) H2SB(0.097) H16A(0.1) H16B(0.1) H16C(0.1)
 Fixed X: H1(0.7284) H23(1.1259) H11(0.9861) H22(0.9867) H12(1.1092)
 H15(1.1521) H14(1.2744) H5A(0.9135) H5B(0.9977) H5C(0.8858) H303(0.4789)
 H304(0.4112) H306(0.6628) H305(0.4964) H26(1.073) H325(0.9319) H326(0.8359)
 H25(1.2153) H322(0.952) H324(1.0421) H24(1.2394) H323(1.0502) H313(0.5847)
 H1A(0.7742) H34(0.6335) H31(0.7832) H6(0.926) H37(0.5301) H312(0.6185)
 H314(0.7186) H39(0.4121) H315(0.8829) H33(0.743) H40(0.512) H316(0.9139)
 H38(0.4192) H1SA(0.5365) H1SB(0.5405) H32(0.8112) H2SA(1.6609) H2SB(1.7129)
 H16A(1.1976) H16B(1.3262) H16C(1.2711)
 Fixed Y: H1(3.6276) H23(3.5266) H11(3.5888) H22(3.566) H12(3.6723)
 H15(3.5765) H14(3.6612) H5A(3.6644) H5B(3.6557) H5C(3.696) H303(3.5414)
 H304(3.5106) H306(3.3755) H305(3.4242) H26(3.4202) H325(3.4382) H326(3.4667)
 H25(3.3818) H322(3.2866) H324(3.3386) H24(3.4334) H323(3.2629) H313(3.1855)
 H1A(3.4081) H34(3.4523) H31(3.6165) H6(3.4714) H37(3.3723) H312(3.2945)
 H314(3.1332) H39(3.2955) H315(3.1918) H33(3.5435) H40(3.3804) H316(3.303)
 H38(3.2916) H1SA(3.8052) H1SB(3.7222) H32(3.6277) H2SA(3.5698) H2SB(3.6346)
 H16A(3.7839) H16B(3.7943) H16C(3.7253)
 Fixed Z: H1(-0.2037) H23(-0.3932) H11(-0.0317) H22(-0.3266) H12(0.0063) H15(-
 0.1963) H14(-0.1599) H5A(-0.2833) H5B(-0.2269) H5C(-0.216) H303(-0.2558) H304(-
 0.356) H306(-0.3809) H305(-0.4167) H26(-0.1975) H325(-0.4769) H326(-0.3849)
 H25(-0.2639) H322(-0.3034) H324(-0.4808) H24(-0.3622) H323(-0.3958) H313(-
 0.2238) H1A(-0.1202) H34(0.0677) H31(-0.0684) H6(-0.0601) H37(0.0223) H312(-
 0.2686) H314(-0.1599) H39(-0.142) H315(-0.1391) H33(0.1081) H40(-0.1953) H316(-
 0.1832) H38(-0.0318) H1SA(-0.1399) H1SB(-0.1357) H32(0.0398) H2SA(0.6081)
 H2SB(0.572) H16A(0.0048) H16B(0.0096) H16C(0.0369)
;
_olex2_submission_special_instructions 'No special instructions were received'

loop_
_space_group_symop_id
_space_group_symop_operation_xyz
1 'x, y, z'
2 '-x, y+1/2, -z+1/2'
3 '-x, -y, -z'
4 'x, -y-1/2, z-1/2'

loop_
_atom_site_label
_atom_site_type_symbol
_atom_site_fract_x
_atom_site_fract_y
_atom_site_fract_z
_atom_site_U_iso_or_equiv
_atom_site_adp_type
_atom_site_occupancy
_atom_site_calc_flag
_atom_site_refinement_flags_posn
Os1 Os 0.680815(19) 3.503767(11) -0.166274(11) 0.02855(14) Uani 1 d .
C21 C 1.0172(5) 3.4974(3) -0.2561(4) 0.0319(15) Uani 1 d .
N1 N 0.7643(4) 3.5883(2) -0.2010(2) 0.0287(10) Uani 1 d .
H1 H 0.7284 3.6276 -0.2037 0.034 Uiso 1 calc R
C7 C 0.9660(5) 3.5220(3) -0.1407(3) 0.0313(12) Uani 1 d .
C23 C 1.1154(10) 3.5052(5) -0.3537(6) 0.078(4) Uani 1 d .
H23 H 1.1259 3.5266 -0.3932 0.094 Uiso 1 calc R
C11 C 1.0436(5) 3.6035(3) -0.0580(3) 0.0349(13) Uani 1 d .
H11 H 0.9861 3.5888 -0.0317 0.042 Uiso 1 calc R
C10 C 1.0509(5) 3.5739(3) -0.1186(3) 0.0294(12) Uani 1 d .
C3 C 0.9252(5) 3.5180(3) -0.2100(3) 0.0270(12) Uani 1 d .
C22 C 1.0323(6) 3.5288(4) -0.3140(3) 0.0485(17) Uani 1 d .
H22 H 0.9867 3.5660 -0.3266 0.058 Uiso 1 calc R
O1 O 1.2815(4) 3.7259(3) -0.0572(2) 0.0535(13) Uani 1 d .
C13 C 1.2033(5) 3.6762(3) -0.0737(3) 0.0361(14) Uani 1 d .
C12 C 1.1174(5) 3.6540(3) -0.0346(3) 0.0373(14) Uani 1 d .
H12 H 1.1092 3.6723 0.0063 0.045 Uiso 1 calc R
C15 C 1.1418(5) 3.5962(3) -0.1560(3) 0.0382(14) Uani 1 d .
H15 H 1.1521 3.5765 -0.1963 0.046 Uiso 1 calc R
C14 C 1.2160(6) 3.6468(4) -0.1341(3) 0.0432(16) Uani 1 d .
H14 H 1.2744 3.6612 -0.1599 0.052 Uiso 1 calc R
Cl1 Cl 0.52714(13) 3.58461(9) -0.15027(8) 0.0414(4) Uani 1 d .
C4 C 0.8662(5) 3.5892(3) -0.2196(3) 0.0301(12) Uani 1 d .
C5 C 0.9207(5) 3.6574(3) -0.2381(3) 0.0386(14) Uani 1 d .
H5A H 0.9135 3.6644 -0.2833 0.058 Uiso 1 calc GR
H5B H 0.9977 3.6557 -0.2269 0.058 Uiso 1 calc GR
H5C H 0.8858 3.6960 -0.2160 0.058 Uiso 1 calc GR
C303 C 0.5176(6) 3.5090(3) -0.2807(4) 0.0406(17) Uani 1 d .
H303 H 0.4789 3.5414 -0.2558 0.049 Uiso 1 calc R
C304 C 0.4754(7) 3.4891(4) -0.3410(4) 0.049(2) Uani 1 d .
H304 H 0.4112 3.5106 -0.3560 0.059 Uiso 1 calc R
P1 P 0.79346(12) 3.39638(8) -0.26645(7) 0.0289(3) Uani 1 d .
C306 C 0.6258(5) 3.4092(3) -0.3566(3) 0.0364(14) Uani 1 d .
H306 H 0.6628 3.3755 -0.3809 0.044 Uiso 1 calc R
C321 C 0.8830(5) 3.3787(3) -0.3339(3) 0.0373(14) Uani 1 d .
C301 C 0.6687(5) 3.4314(3) -0.2979(3) 0.0334(13) Uani 1 d .
C305 C 0.5271(6) 3.4385(4) -0.3780(3) 0.0453(16) Uani 1 d .
H305 H 0.4964 3.4242 -0.4167 0.054 Uiso 1 calc R
C302 C 0.6169(5) 3.4803(3) -0.2580(3) 0.0337(13) Uani 1 d .
C26 C 1.0843(6) 3.4419(4) -0.2369(4) 0.0506(18) Uani 1 d .
H26 H 1.0730 3.4202 -0.1975 0.061 Uiso 1 calc R
C325 C 0.9365(7) 3.4086(5) -0.4415(3) 0.062(2) Uani 1 d .
H325 H 0.9319 3.4382 -0.4769 0.074 Uiso 1 calc R
C326 C 0.8779(6) 3.4254(4) -0.3868(3) 0.0463(17) Uani 1 d .
H326 H 0.8359 3.4667 -0.3849 0.056 Uiso 1 calc R
C25 C 1.1690(7) 3.4185(5) -0.2769(6) 0.077(3) Uani 1 d .
H25 H 1.2153 3.3818 -0.2639 0.092 Uiso 1 calc R
C322 C 0.9480(6) 3.3177(4) -0.3378(3) 0.0476(17) Uani 1 d .
H322 H 0.9520 3.2866 -0.3034 0.057 Uiso 1 calc R
C324 C 1.0016(6) 3.3485(6) -0.4442(4) 0.070(3) Uani 1 d .
H324 H 1.0421 3.3386 -0.4808 0.084 Uiso 1 calc R
C24 C 1.1839(8) 3.4495(6) -0.3351(6) 0.091(4) Uani 1 d .
H24 H 1.2394 3.4334 -0.3622 0.109 Uiso 1 calc R
C323 C 1.0068(6) 3.3035(5) -0.3933(4) 0.062(2) Uani 1 d .
H323 H 1.0502 3.2629 -0.3958 0.074 Uiso 1 calc R
Cl1B Cl 0.6364(2) 3.76047(12) -0.22161(11) 0.0655(6) Uani 1 d .
Cl1A Cl 0.68848(19) 3.76991(13) -0.08628(10) 0.0713(6) Uani 1 d .
Cl2B Cl 1.7018(3) 3.5396(2) 0.50642(13) 0.1056(11) Uani 1 d .
Cl2A Cl 1.5294(2) 3.63076(13) 0.55622(14) 0.0895(8) Uani 1 d .
C313 C 0.6511(6) 3.2088(4) -0.2158(3) 0.0451(17) Uani 1 d .
H313 H 0.5847 3.1855 -0.2238 0.054 Uiso 1 calc R
N3 N 0.5857(4) 3.4248(2) -0.1216(2) 0.0277(10) Uani 1 d .
F4 F 1.0841(4) 3.1749(2) -0.1044(2) 0.0692(13) Uani 1 d .
C1 C 0.8248(4) 3.4396(3) -0.1380(2) 0.0242(11) Uani 1 d .
H1A H 0.7742 3.4081 -0.1202 0.029 Uiso 1 calc R
N2 N 0.6990(4) 3.5274(3) -0.0655(2) 0.0349(11) Uani 1 d .
C2 C 0.8309(4) 3.4592(3) -0.2050(3) 0.0245(11) Uani 1 d .
C34 C 0.6665(5) 3.4850(4) 0.0405(3) 0.0350(14) Uani 1 d .
H34 H 0.6335 3.4523 0.0677 0.042 Uiso 1 calc R
C31 C 0.7548(5) 3.5822(3) -0.0410(3) 0.0393(14) Uani 1 d .
H31 H 0.7832 3.6165 -0.0684 0.047 Uiso 1 calc R
C35 C 0.6536(4) 3.4794(3) -0.0252(3) 0.0291(12) Uani 1 d .
C6 C 0.9112(5) 3.4776(3) -0.1033(3) 0.0330(13) Uani 1 d .
H6 H 0.9260 3.4714 -0.0601 0.040 Uiso 1 calc R
C37 C 0.5266(5) 3.3733(3) -0.0220(3) 0.0348(13) Uani 1 d .
H37 H 0.5301 3.3723 0.0223 0.042 Uiso 1 calc R
C36 C 0.5883(5) 3.4233(3) -0.0562(3) 0.0292(12) Uani 1 d .
C312 C 0.6712(5) 3.2742(3) -0.2419(3) 0.0348(13) Uani 1 d .
H312 H 0.6185 3.2945 -0.2686 0.042 Uiso 1 calc R
F3 F 1.1932(5) 3.2435(3) -0.0421(3) 0.103(2) Uani 1 d .
C314 C 0.7312(6) 3.1779(4) -0.1774(3) 0.0492(17) Uani 1 d .
H314 H 0.7186 3.1332 -0.1599 0.059 Uiso 1 calc R
C39 C 0.4559(5) 3.3275(3) -0.1194(3) 0.0394(15) Uani 1 d .
H39 H 0.4121 3.2955 -0.1420 0.047 Uiso 1 calc R
C311 C 0.7677(4) 3.3108(3) -0.2294(3) 0.0305(12) Uani 1 d .
C315 C 0.8294(5) 3.2128(3) -0.1649(3) 0.0408(15) Uani 1 d .
H315 H 0.8829 3.1918 -0.1391 0.049 Uiso 1 calc R
C33 C 0.7295(6) 3.5402(4) 0.0645(3) 0.0463(16) Uani 1 d .
H33 H 0.7430 3.5435 0.1081 0.056 Uiso 1 calc R
C40 C 0.5177(5) 3.3782(3) -0.1511(3) 0.0397(15) Uani 1 d .
H40 H 0.5120 3.3804 -0.1953 0.048 Uiso 1 calc R
C316 C 0.8477(5) 3.2794(3) -0.1912(3) 0.0358(14) Uani 1 d .
H316 H 0.9139 3.3030 -0.1832 0.043 Uiso 1 calc R
F2 F 1.0559(6) 3.2918(4) -0.0967(4) 0.144(3) Uani 1 d .
C38 C 0.4603(5) 3.3251(3) -0.0542(3) 0.0409(15) Uani 1 d .
H38 H 0.4192 3.2916 -0.0318 0.049 Uiso 1 calc R
C1S C 0.5847(7) 3.7643(4) -0.1437(4) 0.062(2) Uani 1 d .
H1SA H 0.5365 3.8052 -0.1399 0.075 Uiso 1 calc R
H1SB H 0.5405 3.7222 -0.1357 0.075 Uiso 1 calc R
C32 C 0.7714(6) 3.5893(4) 0.0239(3) 0.0459(17) Uani 1 d .
H32 H 0.8112 3.6277 0.0398 0.055 Uiso 1 calc R
F1 F 1.2016(7) 3.2515(5) -0.1457(4) 0.171(4) Uani 1 d .
B1 B 1.1350(8) 3.2402(5) -0.0974(4) 0.053(2) Uani 1 d .
C2S C 1.6602(8) 3.5960(5) 0.5683(5) 0.081(3) Uani 1 d .
H2SA H 1.6609 3.5698 0.6081 0.097 Uiso 1 calc R
H2SB H 1.7129 3.6346 0.5720 0.097 Uiso 1 calc R
C16 C 1.2680(7) 3.7602(4) 0.0035(4) 0.067(2) Uani 1 d .
H16A H 1.1976 3.7839 0.0048 0.100 Uiso 1 calc GR
H16B H 1.3262 3.7943 0.0096 0.100 Uiso 1 calc GR
H16C H 1.2711 3.7253 0.0369 0.100 Uiso 1 calc GR

loop_
_atom_site_aniso_label
_atom_site_aniso_U_11
_atom_site_aniso_U_22
_atom_site_aniso_U_33
_atom_site_aniso_U_23
_atom_site_aniso_U_13
_atom_site_aniso_U_12
Os1 0.02753(19) 0.02585(18) 0.0323(2) 0.00269(8) 0.00847(12) 0.00045(8)
C21 0.011(3) 0.037(4) 0.048(4) -0.010(2) 0.008(3) -0.007(2)
N1 0.018(2) 0.029(2) 0.039(3) 0.007(2) 0.003(2) 0.0092(19)
C7 0.031(3) 0.031(3) 0.031(3) 0.009(3) 0.000(2) 0.009(3)
C23 0.078(8) 0.095(8) 0.062(6) -0.037(5) 0.041(6) -0.042(6)
C11 0.028(3) 0.040(3) 0.037(3) 0.005(3) 0.004(2) 0.001(3)
C10 0.035(3) 0.027(3) 0.027(3) 0.000(2) -0.008(2) -0.002(2)
C3 0.017(3) 0.030(3) 0.034(3) 0.002(3) 0.007(2) -0.007(2)
C22 0.041(4) 0.057(4) 0.048(4) -0.013(4) 0.017(3) -0.016(3)
O1 0.055(3) 0.054(3) 0.052(3) -0.002(2) -0.010(2) -0.017(2)
C13 0.033(3) 0.032(3) 0.043(3) 0.000(3) -0.015(3) -0.003(3)
C12 0.028(3) 0.044(4) 0.039(3) -0.001(3) -0.004(3) 0.008(3)
C15 0.036(4) 0.041(3) 0.038(3) 0.004(3) 0.003(3) -0.008(3)
C14 0.038(4) 0.046(4) 0.045(4) 0.004(3) -0.002(3) -0.009(3)
Cl1 0.0358(9) 0.0386(8) 0.0499(9) 0.0032(7) 0.0129(7) 0.0091(7)
C4 0.039(3) 0.026(3) 0.025(3) 0.004(2) 0.005(2) -0.001(2)
C5 0.034(3) 0.034(3) 0.047(4) 0.012(3) 0.001(3) -0.005(3)
C303 0.029(4) 0.049(4) 0.044(4) -0.004(3) -0.012(3) 0.005(3)
C304 0.041(5) 0.045(4) 0.062(5) 0.010(3) -0.006(4) 0.001(3)
P1 0.0277(8) 0.0278(7) 0.0314(7) 0.0013(6) 0.0036(6) -0.0007(6)
C306 0.029(3) 0.041(3) 0.039(3) -0.004(3) -0.005(3) -0.004(3)
C321 0.029(3) 0.045(4) 0.039(3) -0.009(3) 0.005(3) -0.009(3)
C301 0.031(3) 0.034(3) 0.035(3) 0.006(3) 0.005(2) -0.003(2)
C305 0.040(4) 0.050(4) 0.047(4) 0.008(3) -0.005(3) -0.011(3)
C302 0.037(4) 0.034(3) 0.030(3) -0.002(3) 0.002(3) -0.005(3)
C26 0.033(4) 0.052(4) 0.067(5) -0.015(4) 0.004(3) 0.007(3)
C325 0.063(6) 0.091(6) 0.032(4) -0.006(4) 0.006(4) -0.021(5)
C326 0.042(4) 0.057(4) 0.039(4) 0.000(3) 0.004(3) -0.013(3)
C25 0.035(4) 0.073(6) 0.124(8) -0.058(6) 0.006(5) 0.001(4)
C322 0.035(4) 0.053(4) 0.055(4) -0.011(3) 0.019(3) 0.000(3)
C324 0.038(4) 0.120(8) 0.053(5) -0.033(5) 0.025(4) -0.032(5)
C24 0.059(6) 0.096(8) 0.117(9) -0.068(7) 0.049(6) -0.036(6)
C323 0.042(4) 0.067(5) 0.077(6) -0.033(5) 0.020(4) -0.004(4)
Cl1B 0.0731(15) 0.0575(12) 0.0658(13) 0.0151(10) -0.0084(11) -0.0030(10)
Cl1A 0.0698(15) 0.0802(15) 0.0638(13) 0.0020(11) -0.0051(11) -0.0042(12)
Cl2B 0.117(2) 0.130(3) 0.0696(16) 0.0246(17) 0.0192(15) 0.055(2)
Cl2A 0.0901(18) 0.0645(14) 0.114(2) 0.0242(14) 0.0186(15) 0.0181(13)
C313 0.049(4) 0.034(3) 0.052(4) 0.005(3) 0.008(3) -0.007(3)
N3 0.028(3) 0.028(2) 0.028(2) 0.005(2) 0.008(2) 0.0024(19)
F4 0.081(3) 0.063(3) 0.063(3) -0.009(2) -0.004(2) -0.027(3)
C1 0.009(2) 0.032(3) 0.031(3) 0.002(2) 0.003(2) 0.003(2)
N2 0.043(3) 0.027(2) 0.035(3) -0.007(2) 0.011(2) -0.001(2)
C2 0.018(3) 0.023(2) 0.032(3) 0.004(2) 0.009(2) 0.001(2)
C34 0.014(3) 0.047(3) 0.044(4) 0.006(3) 0.007(3) 0.003(3)
C31 0.032(3) 0.033(3) 0.052(4) -0.007(3) 0.008(3) -0.002(3)
C35 0.015(3) 0.036(3) 0.037(3) 0.003(3) 0.011(2) 0.003(2)
C6 0.040(4) 0.031(3) 0.029(3) 0.007(3) 0.001(3) 0.011(3)
C37 0.041(4) 0.033(3) 0.030(3) 0.004(3) 0.012(3) 0.000(3)
C36 0.024(3) 0.029(3) 0.035(3) 0.005(2) 0.006(2) 0.005(2)
C312 0.032(3) 0.035(3) 0.037(3) -0.004(3) 0.006(3) 0.002(3)
F3 0.135(5) 0.064(3) 0.109(4) -0.007(3) -0.074(4) -0.012(3)
C314 0.058(5) 0.031(3) 0.058(4) 0.007(3) 0.016(4) 0.000(3)
C39 0.029(3) 0.039(3) 0.050(4) -0.006(3) 0.011(3) -0.009(3)
C311 0.021(3) 0.028(3) 0.043(3) -0.001(3) 0.009(2) 0.002(2)
C315 0.031(3) 0.041(3) 0.050(4) 0.005(3) 0.006(3) 0.010(3)
C33 0.044(4) 0.055(4) 0.039(4) -0.012(3) 0.000(3) -0.001(3)
C40 0.044(4) 0.037(3) 0.039(3) -0.005(3) 0.008(3) -0.005(3)
C316 0.033(3) 0.033(3) 0.042(3) 0.000(3) 0.003(3) 0.003(3)
F2 0.098(5) 0.092(5) 0.243(9) -0.040(5) -0.091(6) 0.012(4)
C38 0.033(3) 0.036(3) 0.055(4) 0.001(3) 0.021(3) -0.003(3)
C1S 0.062(5) 0.050(4) 0.075(6) -0.006(4) 0.001(4) 0.013(4)
C32 0.039(4) 0.049(4) 0.050(4) -0.022(3) 0.005(3) -0.005(3)
F1 0.193(8) 0.216(9) 0.102(5) -0.031(6) 0.053(5) -0.149(7)
B1 0.047(5) 0.059(5) 0.054(5) -0.003(4) -0.001(4) -0.014(4)
C2S 0.084(7) 0.062(6) 0.096(7) 0.005(5) -0.005(6) -0.011(5)
C16 0.072(6) 0.051(5) 0.077(6) -0.019(4) -0.015(5) -0.005(4)

loop_
_atom_type_symbol
_atom_type_description
_atom_type_scat_dispersion_real
_atom_type_scat_dispersion_imag
_atom_type_scat_source
C C 0.0033 0.0016 'International Tables Vol C Tables 4.2.6.8 and 6.1.1.4'
H H 0.0000 0.0000 'International Tables Vol C Tables 4.2.6.8 and 6.1.1.4'
B B 0.0013 0.0007 'International Tables Vol C Tables 4.2.6.8 and 6.1.1.4'
Cl Cl 0.1484 0.1585 'International Tables Vol C Tables 4.2.6.8 and 6.1.1.4'
F F 0.0171 0.0103 'International Tables Vol C Tables 4.2.6.8 and 6.1.1.4'
N N 0.0061 0.0033 'International Tables Vol C Tables 4.2.6.8 and 6.1.1.4'
O O 0.0106 0.0060 'International Tables Vol C Tables 4.2.6.8 and 6.1.1.4'
Os Os -1.2165 7.6030 'International Tables Vol C Tables 4.2.6.8 and 6.1.1.4'
P P 0.1023 0.0942 'International Tables Vol C Tables 4.2.6.8 and 6.1.1.4'

loop_
_geom_angle_atom_site_label_1
_geom_angle_atom_site_label_2
_geom_angle_atom_site_label_3
_geom_angle
N1 Os1 Cl1 86.36(13)
N1 Os1 C302 91.1(2)
N1 Os1 N3 172.77(18)
N1 Os1 C1 97.82(19)
N1 Os1 N2 97.97(19)
N1 Os1 C2 75.64(18)
C302 Os1 Cl1 88.74(19)
C302 Os1 C1 114.7(2)
C302 Os1 N2 164.4(2)
C302 Os1 C2 83.3(2)
N3 Os1 Cl1 87.99(13)
N3 Os1 C302 93.3(2)
N3 Os1 C1 85.55(19)
N3 Os1 N2 76.51(19)
N3 Os1 C2 110.58(18)
C1 Os1 Cl1 155.95(14)
N2 Os1 Cl1 79.24(15)
N2 Os1 C1 76.7(2)
C2 Os1 Cl1 160.11(14)
C2 Os1 C1 39.01(19)
C2 Os1 N2 111.2(2)
C22 C21 C3 123.6(6)
C22 C21 C26 120.6(7)
C26 C21 C3 115.8(6)
C4 N1 Os1 126.5(4)
C10 C7 C3 123.0(5)
C6 C7 C10 125.1(6)
C6 C7 C3 111.7(6)
C22 C23 C24 120.5(10)
C10 C11 C12 123.7(6)
C11 C10 C7 120.2(5)
C11 C10 C15 116.0(5)
C15 C10 C7 123.8(5)
C21 C3 C7 112.3(5)
C21 C3 C4 118.6(5)
C21 C3 C2 112.7(5)
C7 C3 C2 101.5(4)
C4 C3 C7 103.4(5)
C4 C3 C2 106.6(4)
C21 C22 C23 119.7(9)
C13 O1 C16 116.8(6)
O1 C13 C12 124.9(6)
O1 C13 C14 115.2(6)
C12 C13 C14 120.0(6)
C13 C12 C11 118.5(6)
C14 C15 C10 121.4(6)
C15 C14 C13 120.4(6)
N1 C4 C3 113.1(5)
N1 C4 C5 120.6(5)
C5 C4 C3 125.6(5)
C302 C303 C304 120.7(7)
C305 C304 C303 121.6(7)
C321 P1 C311 105.8(3)
C301 P1 C321 106.6(3)
C301 P1 C2 103.6(3)
C301 P1 C311 110.1(3)
C2 P1 C321 121.9(3)
C2 P1 C311 108.6(3)
C305 C306 C301 119.0(6)
C326 C321 P1 118.2(5)
C322 C321 P1 122.2(5)
C322 C321 C326 119.4(6)
C306 C301 P1 122.1(5)
C302 C301 P1 113.9(5)
C302 C301 C306 124.0(6)
C304 C305 C306 118.8(7)
C303 C302 Os1 122.7(5)
C301 C302 Os1 121.3(5)
C301 C302 C303 115.9(6)
C21 C26 C25 119.6(8)
C324 C325 C326 120.8(8)
C325 C326 C321 119.0(7)
C24 C25 C26 120.0(9)
C323 C322 C321 119.7(7)
C323 C324 C325 120.3(7)
C25 C24 C23 119.6(9)
C324 C323 C322 120.9(8)
C312 C313 C314 119.1(7)
C36 N3 Os1 116.6(4)
C40 N3 Os1 126.1(4)
C40 N3 C36 117.1(5)
C2 C1 Os1 68.9(3)
C2 C1 C6 108.7(5)
C6 C1 Os1 115.5(4)
C31 N2 Os1 125.7(4)
C31 N2 C35 118.7(6)
C35 N2 Os1 115.4(4)
C3 C2 Os1 110.7(3)
C3 C2 P1 126.0(4)
P1 C2 Os1 108.3(2)
C1 C2 Os1 72.1(3)
C1 C2 C3 106.0(4)
C1 C2 P1 120.7(4)
C33 C34 C35 118.7(6)
N2 C31 C32 121.7(6)
N2 C35 C34 121.4(6)
N2 C35 C36 114.9(5)
C34 C35 C36 123.6(6)
C7 C6 C1 111.9(5)
C38 C37 C36 120.0(6)
N3 C36 C35 116.0(5)
N3 C36 C37 121.0(5)
C37 C36 C35 122.9(5)
C313 C312 C311 121.6(6)
C315 C314 C313 120.5(6)
C38 C39 C40 118.8(6)
C312 C311 P1 120.5(5)
C312 C311 C316 119.0(5)
C316 C311 P1 120.4(4)
C314 C315 C316 119.5(6)
C32 C33 C34 119.4(6)
N3 C40 C39 123.9(6)
C311 C316 C315 120.3(6)
C39 C38 C37 119.2(6)
Cl1A C1S Cl1B 113.0(5)
C33 C32 C31 119.9(6)
F3 B1 F4 111.3(7)
F3 B1 F2 108.7(8)
F2 B1 F4 109.0(7)
F1 B1 F4 109.6(8)
F1 B1 F3 109.6(8)
F1 B1 F2 108.7(10)
Cl2A C2S Cl2B 112.6(5)

loop_
_geom_bond_atom_site_label_1
_geom_bond_atom_site_label_2
_geom_bond_distance
Os1 N1 2.022(5)
Os1 Cl1 2.4242(16)
Os1 C302 2.119(6)
Os1 N3 2.100(5)
Os1 C1 2.199(5)
Os1 N2 2.170(5)
Os1 C2 2.157(5)
C21 C3 1.523(9)
C21 C22 1.362(10)
C21 C26 1.384(9)
N1 C4 1.290(7)
C7 C10 1.492(8)
C7 C3 1.535(8)
C7 C6 1.323(9)
C23 C22 1.378(12)
C23 C24 1.391(17)
C11 C10 1.390(8)
C11 C12 1.392(9)
C10 C15 1.413(8)
C3 C4 1.532(8)
C3 C2 1.593(7)
O1 C13 1.374(7)
O1 C16 1.437(9)
C13 C12 1.387(9)
C13 C14 1.391(9)
C15 C14 1.386(9)
C4 C5 1.496(8)
C303 C304 1.414(12)
C303 C302 1.397(9)
C304 C305 1.380(11)
P1 C321 1.811(6)
P1 C301 1.771(6)
P1 C2 1.807(6)
P1 C311 1.817(6)
C306 C301 1.399(8)
C306 C305 1.387(9)
C321 C326 1.417(9)
C321 C322 1.395(9)
C301 C302 1.394(9)
C26 C25 1.394(11)
C325 C326 1.384(10)
C325 C324 1.380(13)
C25 C24 1.365(15)
C322 C323 1.389(10)
C324 C323 1.363(13)
Cl1B C1S 1.749(9)
Cl1A C1S 1.741(8)
Cl2B C2S 1.750(10)
Cl2A C2S 1.728(10)
C313 C312 1.370(9)
C313 C314 1.387(10)
N3 C36 1.373(7)
N3 C40 1.352(8)
F4 B1 1.383(10)
C1 C2 1.455(7)
C1 C6 1.459(8)
N2 C31 1.335(8)
N2 C35 1.355(8)
C34 C35 1.390(9)
C34 C33 1.383(10)
C31 C32 1.383(9)
C35 C36 1.470(8)
C37 C36 1.399(8)
C37 C38 1.386(9)
C312 C311 1.378(8)
F3 B1 1.356(10)
C314 C315 1.381(9)
C39 C40 1.383(9)
C39 C38 1.369(9)
C311 C316 1.387(8)
C315 C316 1.388(8)
C33 C32 1.355(10)
F2 B1 1.364(11)
F1 B1 1.311(11)
